data_4517396
loop_
_publ_author_name
'Alice Heskia'
'Thierry Maris'
'James D. Wuest'

_publ_section_title
;
 Bis(phosphangulene)iminium Salts. Holding on to Fullerenes with Phangs
;
_journal_name_full 'Cryst. Growth & Design'
_journal_page_first 1319
_journal_page_last 1327
_journal_paper_doi 10.1021/acs.cgd.9b01568
_journal_volume 20
_journal_year 2020
_chemical_formula_moiety 'C36 H18 N O6 P2, C F3 O3 S'
_chemical_formula_sum 'C37 H18 F3 N O9 P2 S'
_chemical_formula_weight 771.52
_space_group_crystal_system monoclinic
_space_group_IT_number 14
_space_group_name_Hall '-P 2yn'
_space_group_name_H-M_alt 'P 1 21/n 1'
_atom_sites_solution_hydrogens geom
_atom_sites_solution_primary dual
_audit_creation_date 2019-08-07
_audit_creation_method
;
Olex2 1.2
(compiled 2018.05.29 svn.r3508 for OlexSys, GUI svn.r5506)
;
_cell_angle_alpha 90
_cell_angle_beta 98.224(1)
_cell_angle_gamma 90
_cell_formula_units_Z 4
_cell_length_a 13.6251(6)
_cell_length_b 15.5532(6)
_cell_length_c 15.1460(6)
_cell_measurement_reflns_used 9724
_cell_measurement_temperature 150
_cell_measurement_theta_max 60.691
_cell_measurement_theta_min 3.554
_cell_volume 3176.6(2)
_computing_cell_refinement
;
SAINT (2013) V8.38A; Integration Software for Single Crystal Data. 
Bruker AXS Inc., Madison, WI 53719-1173.
;
_computing_data_collection
;
APEX 2 (2013) Bruker AXS Inc., Madison, WI 53719-1173.
;
_computing_data_reduction
;
SAINT (2013) V8.38A; Integration Software for Single Crystal Data. 
Bruker AXS Inc., Madison, WI 53719-1173.
;
_computing_molecular_graphics 'Olex2 (Dolomanov et al., 2009)'
_computing_publication_material 'Olex2 (Dolomanov et al., 2009)'
_computing_structure_refinement 'XL (Sheldrick, 2008)'
_computing_structure_solution 'XT (Sheldrick, 2015)'
_diffrn_ambient_temperature 150
_diffrn_detector 'CMOS Area detector'
_diffrn_detector_area_resol_mean 10.24
_diffrn_detector_type 'Bruker Photon 100 CMOS Detector'
_diffrn_measured_fraction_theta_full 1.000
_diffrn_measured_fraction_theta_max 0.997
_diffrn_measurement_device 'k-geometry diffractometer'
_diffrn_measurement_device_type 'Bruker Venture Metaljet'
_diffrn_measurement_method '\w and \f scans'
_diffrn_radiation_collimation 'Focusing mirrors'
_diffrn_radiation_monochromator 'Helios MX Mirror Optics'
_diffrn_radiation_probe x-ray
_diffrn_radiation_type GaK\a
_diffrn_radiation_wavelength 1.34139
_diffrn_reflns_av_R_equivalents 0.0340
_diffrn_reflns_av_unetI/netI 0.0216
_diffrn_reflns_Laue_measured_fraction_full 1.000
_diffrn_reflns_Laue_measured_fraction_max 0.997
_diffrn_reflns_limit_h_max 16
_diffrn_reflns_limit_h_min -17
_diffrn_reflns_limit_k_max 20
_diffrn_reflns_limit_k_min -20
_diffrn_reflns_limit_l_max 19
_diffrn_reflns_limit_l_min -19
_diffrn_reflns_number 45190
_diffrn_reflns_point_group_measured_fraction_full 1.000
_diffrn_reflns_point_group_measured_fraction_max 0.997
_diffrn_reflns_theta_full 53.594
_diffrn_reflns_theta_max 60.721
_diffrn_reflns_theta_min 3.552
_diffrn_source 'Metal Jet'
_diffrn_source_target Ga
_diffrn_source_type 'Gallium Liquid Metal Jet Source'
_exptl_absorpt_coefficient_mu 1.677
_exptl_absorpt_correction_T_max 0.7519
_exptl_absorpt_correction_T_min 0.5487
_exptl_absorpt_correction_type multi-scan
_exptl_absorpt_process_details
;  
SADABS-2016/2 (Bruker,2016/2) was used for absorption correction. 
wR2(int) was 0.1359 before and 0.0528 after correction. 
The Ratio of minimum to maximum transmission is 0.7298. 
The \l/2 correction factor is Not present.
;
_exptl_crystal_colour 'clear light colourless'
_exptl_crystal_colour_lustre clear
_exptl_crystal_colour_modifier light
_exptl_crystal_colour_primary colourless
_exptl_crystal_density_diffrn 1.613
_exptl_crystal_description Plate
_exptl_crystal_F_000 1568
_exptl_crystal_recrystallization_method 'crystallized from DCM/CS2'
_exptl_crystal_size_max 0.24
_exptl_crystal_size_mid 0.22
_exptl_crystal_size_min 0.05
_refine_diff_density_max 0.421
_refine_diff_density_min -0.663
_refine_diff_density_rms 0.104
_refine_ls_extinction_coef 0.0148(4)
_refine_ls_extinction_expression Fc^*^=kFc[1+0.001xFc^2^\l^3^/sin(2\q)]^-1/4^
_refine_ls_extinction_method 'SHELXL-2018/3 (Sheldrick 2018)'
_refine_ls_goodness_of_fit_ref 1.082
_refine_ls_hydrogen_treatment constr
_refine_ls_matrix_type full
_refine_ls_number_parameters 479
_refine_ls_number_reflns 7304
_refine_ls_number_restraints 0
_refine_ls_restrained_S_all 1.082
_refine_ls_R_factor_all 0.0408
_refine_ls_R_factor_gt 0.0395
_refine_ls_shift/su_max 0.001
_refine_ls_shift/su_mean 0.000
_refine_ls_structure_factor_coef Fsqd
_refine_ls_weighting_details 'w=1/[\s^2^(Fo^2^)+(0.0569P)^2^+1.8441P] where P=(Fo^2^+2Fc^2^)/3'
_refine_ls_weighting_scheme calc
_refine_ls_wR_factor_gt 0.1016
_refine_ls_wR_factor_ref 0.1030
_reflns_Friedel_coverage 0.000
_reflns_Friedel_fraction_full .
_reflns_Friedel_fraction_max .
_reflns_number_gt 6932
_reflns_number_total 7304
_reflns_threshold_expression 'I > 2\s(I)'
_cod_data_source_file jw1979__Phang_2N_CF3SO3.cif
_cod_data_source_block jw1979
_cod_database_code 4517396

loop_
_space_group_symop_id
_space_group_symop_operation_xyz
1 'x, y, z'
2 '-x+1/2, y+1/2, -z+1/2'
3 '-x, -y, -z'
4 'x-1/2, -y-1/2, z-1/2'

loop_
_atom_site_label
_atom_site_type_symbol
_atom_site_fract_x
_atom_site_fract_y
_atom_site_fract_z
_atom_site_U_iso_or_equiv
_atom_site_adp_type
_atom_site_occupancy
_atom_site_site_symmetry_order
_atom_site_calc_flag
_atom_site_refinement_flags_posn
_atom_site_refinement_flags_adp
_atom_site_refinement_flags_occupancy
_atom_site_disorder_assembly
_atom_site_disorder_group
S1 S 0.89195(3) 0.60583(2) 0.74868(2) 0.02224(10) Uani 1 1 d . . . . .
F1 F 0.71393(8) 0.53944(8) 0.72024(8) 0.0425(3) Uani 1 1 d . . . . .
F2 F 0.71615(9) 0.67379(8) 0.74393(15) 0.0796(6) Uani 1 1 d . . . . .
F3 F 0.75499(11) 0.58441(13) 0.85247(9) 0.0709(5) Uani 1 1 d . . . . .
O1 O 0.93018(11) 0.52490(10) 0.78324(13) 0.0531(4) Uani 1 1 d . . . . .
O2 O 0.93013(9) 0.68008(8) 0.79851(8) 0.0324(3) Uani 1 1 d . . . . .
O3 O 0.88255(13) 0.61485(10) 0.65363(9) 0.0464(4) Uani 1 1 d . . . . .
C1 C 0.76293(12) 0.60095(11) 0.76777(12) 0.0299(3) Uani 1 1 d . . . . .
P1A P 0.44973(2) 0.71602(2) 0.74590(2) 0.01466(10) Uani 1 1 d . . . . .
P1B P 0.44420(2) 0.52794(2) 0.74890(2) 0.01477(10) Uani 1 1 d . . . . .
O1A O 0.31332(8) 0.73601(7) 0.57619(7) 0.0261(2) Uani 1 1 d . . . . .
O1B O 0.58517(8) 0.41024(7) 0.67484(7) 0.0226(2) Uani 1 1 d . . . . .
O2A O 0.62065(8) 0.83519(7) 0.74436(7) 0.0229(2) Uani 1 1 d . . . . .
O2B O 0.41850(8) 0.46553(7) 0.92969(7) 0.0222(2) Uani 1 1 d . . . . .
O3A O 0.34233(8) 0.76419(7) 0.89621(7) 0.0252(2) Uani 1 1 d . . . . .
O3B O 0.24907(8) 0.51849(7) 0.63201(7) 0.0246(2) Uani 1 1 d . . . . .
N1 N 0.48991(9) 0.62114(7) 0.75785(9) 0.0207(3) Uani 1 1 d . . . . .
C1A C 0.47682(11) 0.77306(9) 0.65391(9) 0.0183(3) Uani 1 1 d . . . . .
C1B C 0.51702(10) 0.45046(8) 0.80871(9) 0.0169(3) Uani 1 1 d . . . . .
C2A C 0.40579(11) 0.77615(9) 0.57789(9) 0.0220(3) Uani 1 1 d . . . . .
C2B C 0.58277(10) 0.40225(9) 0.76603(10) 0.0191(3) Uani 1 1 d . . . . .
C3A C 0.42722(13) 0.81920(11) 0.50333(10) 0.0294(3) Uani 1 1 d . . . . .
H3A H 0.381833 0.819243 0.449526 0.035 Uiso 1 1 calc R . . . .
C3B C 0.64450(11) 0.34343(10) 0.81488(11) 0.0247(3) Uani 1 1 d . . . . .
H3B H 0.693331 0.312866 0.788622 0.030 Uiso 1 1 calc R . . . .
C4A C 0.51757(15) 0.86272(11) 0.50925(11) 0.0330(4) Uani 1 1 d . . . . .
H4A H 0.534801 0.889140 0.457039 0.040 Uiso 1 1 calc R . . . .
C4B C 0.63280(12) 0.33039(10) 0.90388(11) 0.0266(3) Uani 1 1 d . . . . .
H4B H 0.677217 0.292471 0.938810 0.032 Uiso 1 1 calc R . . . .
C5A C 0.58379(13) 0.86920(10) 0.58837(11) 0.0289(3) Uani 1 1 d . . . . .
H5A H 0.642517 0.902634 0.591270 0.035 Uiso 1 1 calc R . . . .
C5B C 0.55880(11) 0.37051(9) 0.94405(10) 0.0239(3) Uani 1 1 d . . . . .
H5B H 0.550243 0.357565 1.003768 0.029 Uiso 1 1 calc R . . . .
C6A C 0.56109(11) 0.82525(9) 0.66264(10) 0.0209(3) Uani 1 1 d . . . . .
C6B C 0.49826(10) 0.42972(9) 0.89428(9) 0.0191(3) Uani 1 1 d . . . . .
C7A C 0.49307(10) 0.78760(8) 0.83013(9) 0.0177(3) Uani 1 1 d . . . . .
C7B C 0.33079(10) 0.50844(9) 0.78510(9) 0.0176(3) Uani 1 1 d . . . . .
C8A C 0.57602(11) 0.83787(9) 0.82148(10) 0.0206(3) Uani 1 1 d . . . . .
C8B C 0.33006(11) 0.48151(9) 0.87307(9) 0.0192(3) Uani 1 1 d . . . . .
C9A C 0.61299(13) 0.89331(10) 0.89013(11) 0.0285(3) Uani 1 1 d . . . . .
H9A H 0.671716 0.925631 0.887775 0.034 Uiso 1 1 calc R . . . .
C9B C 0.24006(12) 0.46908(10) 0.90376(11) 0.0247(3) Uani 1 1 d . . . . .
H9B H 0.237396 0.454279 0.964227 0.030 Uiso 1 1 calc R . . . .
C10A C 0.56090(14) 0.89985(11) 0.96259(11) 0.0316(4) Uani 1 1 d . . . . .
H10A H 0.588046 0.934522 1.011716 0.038 Uiso 1 1 calc R . . . .
C10B C 0.15336(12) 0.47897(10) 0.84313(11) 0.0266(3) Uani 1 1 d . . . . .
H10B H 0.091326 0.474106 0.864461 0.032 Uiso 1 1 calc R . . . .
C11A C 0.47066(13) 0.85804(11) 0.96689(10) 0.0285(3) Uani 1 1 d . . . . .
H11A H 0.434923 0.867090 1.015543 0.034 Uiso 1 1 calc R . . . .
C11B C 0.15377(11) 0.49575(10) 0.75228(11) 0.0250(3) Uani 1 1 d . . . . .
H11B H 0.093632 0.498720 0.712012 0.030 Uiso 1 1 calc R . . . .
C12A C 0.43543(11) 0.80308(9) 0.89774(9) 0.0212(3) Uani 1 1 d . . . . .
C12B C 0.24427(11) 0.50782(9) 0.72306(10) 0.0204(3) Uani 1 1 d . . . . .
C13A C 0.32310(10) 0.73432(9) 0.73743(9) 0.0185(3) Uani 1 1 d . . . . .
C13B C 0.42319(11) 0.47873(9) 0.64471(9) 0.0188(3) Uani 1 1 d . . . . .
C14A C 0.26732(11) 0.73870(9) 0.65271(10) 0.0216(3) Uani 1 1 d . . . . .
C14B C 0.49742(11) 0.42672(9) 0.61851(10) 0.0212(3) Uani 1 1 d . . . . .
C15A C 0.16517(12) 0.74640(10) 0.64570(12) 0.0280(3) Uani 1 1 d . . . . .
H15A H 0.124826 0.746517 0.589089 0.034 Uiso 1 1 calc R . . . .
C15B C 0.48216(14) 0.38883(10) 0.53504(11) 0.0290(3) Uani 1 1 d . . . . .
H15B H 0.533356 0.356923 0.513650 0.035 Uiso 1 1 calc R . . . .
C16A C 0.12330(12) 0.75397(10) 0.72416(13) 0.0304(4) Uani 1 1 d . . . . .
H16A H 0.053073 0.755079 0.719993 0.036 Uiso 1 1 calc R . . . .
C16B C 0.38982(15) 0.39862(11) 0.48312(11) 0.0333(4) Uani 1 1 d . . . . .
H16B H 0.380212 0.375137 0.424614 0.040 Uiso 1 1 calc R . . . .
C17A C 0.17961(12) 0.76001(10) 0.80860(12) 0.0278(3) Uani 1 1 d . . . . .
H17A H 0.148907 0.768832 0.860366 0.033 Uiso 1 1 calc R . . . .
C17B C 0.31062(13) 0.44146(11) 0.51321(10) 0.0291(3) Uani 1 1 d . . . . .
H17B H 0.247192 0.443846 0.477858 0.035 Uiso 1 1 calc R . . . .
C18A C 0.28179(11) 0.75271(9) 0.81439(10) 0.0214(3) Uani 1 1 d . . . . .
C18B C 0.32778(11) 0.48025(9) 0.59626(10) 0.0219(3) Uani 1 1 d . . . . .

loop_
_atom_site_aniso_label
_atom_site_aniso_U_11
_atom_site_aniso_U_22
_atom_site_aniso_U_33
_atom_site_aniso_U_23
_atom_site_aniso_U_13
_atom_site_aniso_U_12
S1 0.02179(18) 0.02350(19) 0.02189(18) 0.00281(13) 0.00467(13) -0.00027(13)
F1 0.0372(6) 0.0402(6) 0.0471(6) -0.0024(5) -0.0040(5) -0.0187(5)
F2 0.0277(6) 0.0314(6) 0.1794(19) 0.0023(9) 0.0140(8) 0.0058(5)
F3 0.0551(8) 0.1231(14) 0.0406(7) -0.0231(8) 0.0273(6) -0.0448(9)
O1 0.0325(7) 0.0367(8) 0.0889(12) 0.0245(8) 0.0039(7) 0.0078(6)
O2 0.0310(6) 0.0407(7) 0.0253(6) -0.0029(5) 0.0031(4) -0.0146(5)
O3 0.0669(10) 0.0524(9) 0.0223(6) -0.0058(5) 0.0144(6) -0.0217(7)
C1 0.0229(7) 0.0288(8) 0.0377(9) -0.0047(7) 0.0036(6) -0.0046(6)
P1A 0.01681(17) 0.01071(16) 0.01603(17) 0.00015(11) 0.00088(12) 0.00068(11)
P1B 0.01638(17) 0.01061(16) 0.01673(17) -0.00015(11) 0.00033(12) 0.00070(11)
O1A 0.0277(5) 0.0289(6) 0.0198(5) -0.0037(4) -0.0028(4) -0.0008(4)
O1B 0.0227(5) 0.0210(5) 0.0248(5) -0.0018(4) 0.0061(4) 0.0019(4)
O2A 0.0209(5) 0.0212(5) 0.0267(5) -0.0003(4) 0.0037(4) -0.0024(4)
O2B 0.0240(5) 0.0247(5) 0.0170(5) -0.0012(4) 0.0001(4) 0.0038(4)
O3A 0.0288(5) 0.0285(5) 0.0195(5) 0.0034(4) 0.0074(4) 0.0009(4)
O3B 0.0226(5) 0.0288(6) 0.0208(5) 0.0032(4) -0.0030(4) 0.0042(4)
N1 0.0189(6) 0.0115(5) 0.0308(7) 0.0001(4) 0.0009(5) 0.0007(4)
C1A 0.0236(7) 0.0145(6) 0.0170(6) 0.0003(5) 0.0038(5) 0.0024(5)
C1B 0.0179(6) 0.0114(5) 0.0201(6) -0.0005(5) -0.0016(5) 0.0006(5)
C2A 0.0284(7) 0.0188(7) 0.0184(6) -0.0022(5) 0.0024(5) 0.0032(5)
C2B 0.0192(6) 0.0136(6) 0.0243(7) -0.0006(5) 0.0021(5) -0.0013(5)
C3A 0.0422(9) 0.0281(8) 0.0178(7) 0.0021(6) 0.0039(6) 0.0078(7)
C3B 0.0202(7) 0.0168(7) 0.0365(8) -0.0007(6) 0.0016(6) 0.0034(5)
C4A 0.0485(10) 0.0294(8) 0.0243(8) 0.0070(6) 0.0158(7) 0.0054(7)
C4B 0.0242(7) 0.0190(7) 0.0337(8) 0.0049(6) -0.0056(6) 0.0036(6)
C5A 0.0332(8) 0.0240(7) 0.0323(8) 0.0038(6) 0.0144(7) 0.0000(6)
C5B 0.0271(7) 0.0202(7) 0.0220(7) 0.0030(5) -0.0040(6) 0.0005(6)
C6A 0.0235(7) 0.0168(6) 0.0233(7) 0.0000(5) 0.0063(5) 0.0024(5)
C6B 0.0211(6) 0.0152(6) 0.0199(6) -0.0016(5) -0.0015(5) 0.0001(5)
C7A 0.0228(6) 0.0128(6) 0.0164(6) 0.0003(5) -0.0005(5) 0.0019(5)
C7B 0.0179(6) 0.0140(6) 0.0207(6) -0.0008(5) 0.0017(5) 0.0014(5)
C8A 0.0234(7) 0.0156(6) 0.0216(7) 0.0006(5) -0.0003(5) 0.0006(5)
C8B 0.0222(7) 0.0152(6) 0.0198(6) -0.0020(5) 0.0013(5) 0.0013(5)
C9A 0.0315(8) 0.0223(7) 0.0289(8) -0.0028(6) -0.0048(6) -0.0050(6)
C9B 0.0284(7) 0.0218(7) 0.0252(7) 0.0001(5) 0.0086(6) 0.0008(6)
C10A 0.0443(10) 0.0247(8) 0.0226(7) -0.0060(6) -0.0066(7) -0.0009(7)
C10B 0.0221(7) 0.0231(7) 0.0362(8) 0.0003(6) 0.0091(6) 0.0005(6)
C11A 0.0422(9) 0.0257(8) 0.0170(7) -0.0009(6) 0.0026(6) 0.0059(7)
C11B 0.0191(7) 0.0221(7) 0.0326(8) -0.0003(6) -0.0004(6) 0.0012(5)
C12A 0.0282(7) 0.0176(6) 0.0175(6) 0.0036(5) 0.0023(5) 0.0032(5)
C12B 0.0217(7) 0.0163(6) 0.0221(7) 0.0014(5) -0.0005(5) 0.0016(5)
C13A 0.0177(6) 0.0140(6) 0.0233(7) 0.0012(5) 0.0014(5) 0.0013(5)
C13B 0.0241(7) 0.0147(6) 0.0173(6) 0.0002(5) 0.0016(5) -0.0014(5)
C14A 0.0225(7) 0.0155(6) 0.0254(7) 0.0000(5) -0.0017(5) 0.0007(5)
C14B 0.0267(7) 0.0158(6) 0.0215(7) -0.0003(5) 0.0051(5) -0.0013(5)
C15A 0.0216(7) 0.0207(7) 0.0386(9) 0.0006(6) -0.0062(6) 0.0002(6)
C15B 0.0425(9) 0.0225(7) 0.0235(7) -0.0036(6) 0.0098(7) 0.0018(6)
C16A 0.0186(7) 0.0208(7) 0.0513(10) 0.0047(7) 0.0034(7) 0.0008(5)
C16B 0.0537(11) 0.0280(8) 0.0174(7) -0.0039(6) 0.0020(7) -0.0014(7)
C17A 0.0249(7) 0.0215(7) 0.0392(9) 0.0047(6) 0.0123(6) 0.0028(6)
C17B 0.0381(9) 0.0268(8) 0.0197(7) 0.0005(6) -0.0049(6) -0.0030(7)
C18A 0.0233(7) 0.0154(6) 0.0257(7) 0.0045(5) 0.0048(5) 0.0014(5)
C18B 0.0265(7) 0.0192(6) 0.0188(6) 0.0023(5) -0.0003(5) -0.0004(5)

loop_
_atom_type_symbol
_atom_type_description
_atom_type_scat_dispersion_real
_atom_type_scat_dispersion_imag
_atom_type_scat_source
C C 0.0140 0.0070 'International Tables Vol C Tables 4.2.6.8 and 6.1.1.4'
H H 0.0000 0.0000 'International Tables Vol C Tables 4.2.6.8 and 6.1.1.4'
F F 0.0583 0.0400 'International Tables Vol C Tables 4.2.6.8 and 6.1.1.4'
N N 0.0241 0.0134 'International Tables Vol C Tables 4.2.6.8 and 6.1.1.4'
O O 0.0390 0.0240 'International Tables Vol C Tables 4.2.6.8 and 6.1.1.4'
P P 0.2540 0.3330 'International Tables Vol C Tables 4.2.6.8 and 6.1.1.4'
S S 0.2920 0.4295 'International Tables Vol C Tables 4.2.6.8 and 6.1.1.4'

loop_
_geom_angle_atom_site_label_1
_geom_angle_atom_site_label_2
_geom_angle_atom_site_label_3
_geom_angle
_geom_angle_site_symmetry_1
_geom_angle_site_symmetry_3
O1 S1 O2 115.42(9) . .
O1 S1 O3 115.37(11) . .
O1 S1 C1 102.35(9) . .
O2 S1 C1 103.60(8) . .
O3 S1 O2 115.01(8) . .
O3 S1 C1 102.33(9) . .
F1 C1 S1 111.57(12) . .
F1 C1 F2 106.57(15) . .
F1 C1 F3 106.36(15) . .
F2 C1 S1 111.01(12) . .
F2 C1 F3 109.06(18) . .
F3 C1 S1 112.02(12) . .
N1 P1A C1A 117.44(7) . .
N1 P1A C7A 116.17(7) . .
N1 P1A C13A 119.19(7) . .
C7A P1A C1A 99.99(7) . .
C7A P1A C13A 100.35(7) . .
C13A P1A C1A 100.38(7) . .
N1 P1B C1B 113.90(7) . .
N1 P1B C7B 119.44(7) . .
N1 P1B C13B 119.62(7) . .
C1B P1B C7B 100.50(7) . .
C1B P1B C13B 100.13(7) . .
C7B P1B C13B 99.84(7) . .
C14A O1A C2A 118.71(11) . .
C14B O1B C2B 119.05(11) . .
C6A O2A C8A 118.78(11) . .
C6B O2B C8B 119.07(11) . .
C18A O3A C12A 119.15(11) . .
C12B O3B C18B 118.47(11) . .
P1A N1 P1B 136.48(8) . .
C2A C1A P1A 118.57(11) . .
C2A C1A C6A 121.46(13) . .
C6A C1A P1A 119.17(11) . .
C2B C1B P1B 119.28(11) . .
C6B C1B P1B 118.67(10) . .
C6B C1B C2B 121.42(12) . .
C1A C2A O1A 120.99(13) . .
C3A C2A O1A 119.71(14) . .
C3A C2A C1A 119.29(15) . .
O1B C2B C1B 121.29(12) . .
C3B C2B O1B 119.41(13) . .
C3B C2B C1B 119.27(14) . .
C2A C3A H3A 121.0 . .
C2A C3A C4A 118.08(15) . .
C4A C3A H3A 121.0 . .
C2B C3B H3B 121.0 . .
C2B C3B C4B 117.92(14) . .
C4B C3B H3B 121.0 . .
C3A C4A H4A 118.5 . .
C3A C4A C5A 123.05(15) . .
C5A C4A H4A 118.5 . .
C3B C4B H4B 118.5 . .
C3B C4B C5B 123.05(14) . .
C5B C4B H4B 118.5 . .
C4A C5A H5A 121.0 . .
C6A C5A C4A 117.91(16) . .
C6A C5A H5A 121.0 . .
C4B C5B H5B 121.0 . .
C6B C5B C4B 118.08(14) . .
C6B C5B H5B 121.0 . .
O2A C6A C1A 121.12(13) . .
O2A C6A C5A 119.87(14) . .
C5A C6A C1A 118.99(14) . .
C1B C6B O2B 121.43(12) . .
C5B C6B O2B 119.49(13) . .
C5B C6B C1B 119.05(13) . .
C8A C7A P1A 119.09(11) . .
C8A C7A C12A 121.31(13) . .
C12A C7A P1A 118.84(11) . .
C8B C7B P1B 118.73(10) . .
C8B C7B C12B 121.20(13) . .
C12B C7B P1B 119.41(11) . .
O2A C8A C7A 121.24(12) . .
C9A C8A O2A 119.44(14) . .
C9A C8A C7A 119.30(14) . .
O2B C8B C7B 121.00(13) . .
C9B C8B O2B 119.73(13) . .
C9B C8B C7B 119.26(13) . .
C8A C9A H9A 121.2 . .
C8A C9A C10A 117.65(15) . .
C10A C9A H9A 121.2 . .
C8B C9B H9B 121.0 . .
C8B C9B C10B 118.02(14) . .
C10B C9B H9B 121.0 . .
C9A C10A H10A 118.2 . .
C9A C10A C11A 123.52(15) . .
C11A C10A H10A 118.2 . .
C9B C10B H10B 118.5 . .
C9B C10B C11B 122.96(14) . .
C11B C10B H10B 118.5 . .
C10A C11A H11A 121.2 . .
C12A C11A C10A 117.61(15) . .
C12A C11A H11A 121.2 . .
C10B C11B H11B 121.0 . .
C12B C11B C10B 117.98(14) . .
C12B C11B H11B 121.0 . .
C7A C12A O3A 121.01(13) . .
C11A C12A O3A 119.60(14) . .
C11A C12A C7A 119.39(15) . .
C7B C12B O3B 120.50(13) . .
C11B C12B O3B 120.10(13) . .
C11B C12B C7B 119.40(13) . .
C14A C13A P1A 118.73(11) . .
C18A C13A P1A 119.20(11) . .
C18A C13A C14A 121.76(13) . .
C14B C13B P1B 118.73(11) . .
C14B C13B C18B 121.15(13) . .
C18B C13B P1B 119.23(11) . .
O1A C14A C13A 120.79(13) . .
C15A C14A O1A 120.31(13) . .
C15A C14A C13A 118.90(15) . .
O1B C14B C13B 121.79(13) . .
C15B C14B O1B 119.09(14) . .
C15B C14B C13B 119.09(14) . .
C14A C15A H15A 121.0 . .
C14A C15A C16A 118.08(15) . .
C16A C15A H15A 121.0 . .
C14B C15B H15B 120.8 . .
C14B C15B C16B 118.35(15) . .
C16B C15B H15B 120.8 . .
C15A C16A H16A 118.4 . .
C15A C16A C17A 123.20(14) . .
C17A C16A H16A 118.4 . .
C15B C16B H16B 118.5 . .
C15B C16B C17B 122.99(15) . .
C17B C16B H16B 118.5 . .
C16A C17A H17A 121.1 . .
C18A C17A C16A 117.85(15) . .
C18A C17A H17A 121.1 . .
C16B C17B H17B 121.1 . .
C18B C17B C16B 117.76(15) . .
C18B C17B H17B 121.1 . .
C13A C18A O3A 120.63(13) . .
C17A C18A O3A 120.33(14) . .
C17A C18A C13A 119.04(14) . .
C13B C18B O3B 120.64(13) . .
C17B C18B O3B 119.80(14) . .
C17B C18B C13B 119.53(15) . .

loop_
_geom_bond_atom_site_label_1
_geom_bond_atom_site_label_2
_geom_bond_distance
_geom_bond_site_symmetry_2
S1 O1 1.4324(14) .
S1 O2 1.4358(12) .
S1 O3 1.4338(13) .
S1 C1 1.8235(17) .
F1 C1 1.3198(19) .
F2 C1 1.324(2) .
F3 C1 1.328(2) .
P1A N1 1.5754(12) .
P1A C1A 1.7353(14) .
P1A C7A 1.7322(14) .
P1A C13A 1.7352(14) .
P1B N1 1.5759(12) .
P1B C1B 1.7321(13) .
P1B C7B 1.7386(14) .
P1B C13B 1.7403(14) .
O1A C2A 1.4030(19) .
O1A C14A 1.3950(19) .
O1B C2B 1.3918(18) .
O1B C14B 1.3897(18) .
O2A C6A 1.3881(18) .
O2A C8A 1.3926(18) .
O2B C6B 1.3949(18) .
O2B C8B 1.3977(17) .
O3A C12A 1.4026(19) .
O3A C18A 1.3985(18) .
O3B C12B 1.3997(18) .
O3B C18B 1.4011(19) .
C1A C2A 1.395(2) .
C1A C6A 1.397(2) .
C1B C2B 1.396(2) .
C1B C6B 1.394(2) .
C2A C3A 1.380(2) .
C2B C3B 1.383(2) .
C3A H3A 0.9500 .
C3A C4A 1.396(3) .
C3B H3B 0.9500 .
C3B C4B 1.395(2) .
C4A H4A 0.9500 .
C4A C5A 1.397(3) .
C4B H4B 0.9500 .
C4B C5B 1.397(2) .
C5A H5A 0.9500 .
C5A C6A 1.389(2) .
C5B H5B 0.9500 .
C5B C6B 1.3851(19) .
C7A C8A 1.396(2) .
C7A C12A 1.398(2) .
C7B C8B 1.398(2) .
C7B C12B 1.3986(19) .
C8A C9A 1.389(2) .
C8B C9B 1.386(2) .
C9A H9A 0.9500 .
C9A C10A 1.393(3) .
C9B H9B 0.9500 .
C9B C10B 1.397(2) .
C10A H10A 0.9500 .
C10A C11A 1.401(3) .
C10B H10B 0.9500 .
C10B C11B 1.401(2) .
C11A H11A 0.9500 .
C11A C12A 1.383(2) .
C11B H11B 0.9500 .
C11B C12B 1.381(2) .
C13A C14A 1.396(2) .
C13A C18A 1.395(2) .
C13B C14B 1.396(2) .
C13B C18B 1.399(2) .
C14A C15A 1.386(2) .
C14B C15B 1.383(2) .
C15A H15A 0.9500 .
C15A C16A 1.395(3) .
C15B H15B 0.9500 .
C15B C16B 1.393(3) .
C16A H16A 0.9500 .
C16A C17A 1.397(3) .
C16B H16B 0.9500 .
C16B C17B 1.399(3) .
C17A H17A 0.9500 .
C17A C18A 1.387(2) .
C17B H17B 0.9500 .
C17B C18B 1.384(2) .

loop_
_geom_torsion_atom_site_label_1
_geom_torsion_atom_site_label_2
_geom_torsion_atom_site_label_3
_geom_torsion_atom_site_label_4
_geom_torsion
_geom_torsion_site_symmetry_1
_geom_torsion_site_symmetry_2
_geom_torsion_site_symmetry_3
_geom_torsion_site_symmetry_4
O1 S1 C1 F1 -64.77(16) . . . .
O1 S1 C1 F2 176.52(16) . . . .
O1 S1 C1 F3 54.34(16) . . . .
O2 S1 C1 F1 174.90(12) . . . .
O2 S1 C1 F2 56.19(16) . . . .
O2 S1 C1 F3 -65.99(15) . . . .
O3 S1 C1 F1 55.02(14) . . . .
O3 S1 C1 F2 -63.69(16) . . . .
O3 S1 C1 F3 174.14(14) . . . .
P1A C1A C2A O1A 1.62(19) . . . .
P1A C1A C2A C3A -178.21(12) . . . .
P1A C1A C6A O2A -2.97(19) . . . .
P1A C1A C6A C5A 178.50(11) . . . .
P1A C7A C8A O2A 3.88(18) . . . .
P1A C7A C8A C9A -177.91(11) . . . .
P1A C7A C12A O3A -2.40(18) . . . .
P1A C7A C12A C11A 177.98(11) . . . .
P1A C13A C14A O1A -5.57(19) . . . .
P1A C13A C14A C15A 174.89(11) . . . .
P1A C13A C18A O3A 5.88(18) . . . .
P1A C13A C18A C17A -174.52(11) . . . .
P1B C1B C2B O1B -5.33(18) . . . .
P1B C1B C2B C3B 176.76(11) . . . .
P1B C1B C6B O2B 4.45(18) . . . .
P1B C1B C6B C5B -177.27(11) . . . .
P1B C7B C8B O2B -3.73(18) . . . .
P1B C7B C8B C9B 177.44(11) . . . .
P1B C7B C12B O3B 3.17(18) . . . .
P1B C7B C12B C11B -177.43(11) . . . .
P1B C13B C14B O1B 3.00(19) . . . .
P1B C13B C14B C15B -178.65(12) . . . .
P1B C13B C18B O3B -1.98(19) . . . .
P1B C13B C18B C17B 179.81(12) . . . .
O1A C2A C3A C4A 176.22(14) . . . .
O1A C14A C15A C16A -176.24(14) . . . .
O1B C2B C3B C4B -173.24(13) . . . .
O1B C14B C15B C16B 173.35(14) . . . .
O2A C8A C9A C10A 174.27(14) . . . .
O2B C8B C9B C10B -174.89(13) . . . .
N1 P1A C1A C2A 97.03(12) . . . .
N1 P1A C1A C6A -93.06(12) . . . .
N1 P1A C7A C8A 93.53(12) . . . .
N1 P1A C7A C12A -96.35(12) . . . .
N1 P1A C13A C14A -93.85(13) . . . .
N1 P1A C13A C18A 92.50(13) . . . .
N1 P1B C1B C2B -94.59(12) . . . .
N1 P1B C1B C6B 94.38(12) . . . .
N1 P1B C7B C8B -91.05(12) . . . .
N1 P1B C7B C12B 98.16(12) . . . .
N1 P1B C13B C14B 91.98(13) . . . .
N1 P1B C13B C18B -98.69(13) . . . .
C1A P1A N1 P1B -108.49(13) . . . .
C1A P1A C7A C8A -33.92(12) . . . .
C1A P1A C7A C12A 136.21(11) . . . .
C1A P1A C13A C14A 35.87(13) . . . .
C1A P1A C13A C18A -137.78(12) . . . .
C1A C2A C3A C4A -4.0(2) . . . .
C1B P1B N1 P1A -157.51(12) . . . .
C1B P1B C7B C8B 34.24(12) . . . .
C1B P1B C7B C12B -136.55(11) . . . .
C1B P1B C13B C14B -33.12(13) . . . .
C1B P1B C13B C18B 136.21(12) . . . .
C1B C2B C3B C4B 4.7(2) . . . .
C2A O1A C14A C13A -35.88(19) . . . .
C2A O1A C14A C15A 143.66(14) . . . .
C2A C1A C6A O2A 166.64(13) . . . .
C2A C1A C6A C5A -11.9(2) . . . .
C2A C3A C4A C5A -4.3(3) . . . .
C2B O1B C14B C13B 35.24(19) . . . .
C2B O1B C14B C15B -143.11(14) . . . .
C2B C1B C6B O2B -166.38(12) . . . .
C2B C1B C6B C5B 11.9(2) . . . .
C2B C3B C4B C5B 3.4(2) . . . .
C3A C4A C5A C6A 4.5(3) . . . .
C3B C4B C5B C6B -3.9(2) . . . .
C4A C5A C6A O2A -174.99(14) . . . .
C4A C5A C6A C1A 3.6(2) . . . .
C4B C5B C6B O2B 174.65(13) . . . .
C4B C5B C6B C1B -3.7(2) . . . .
C6A O2A C8A C7A 35.99(19) . . . .
C6A O2A C8A C9A -142.21(14) . . . .
C6A C1A C2A O1A -168.04(13) . . . .
C6A C1A C2A C3A 12.1(2) . . . .
C6B O2B C8B C7B -35.61(18) . . . .
C6B O2B C8B C9B 143.21(14) . . . .
C6B C1B C2B O1B 165.45(12) . . . .
C6B C1B C2B C3B -12.5(2) . . . .
C7A P1A N1 P1B 133.27(12) . . . .
C7A P1A C1A C2A -136.37(12) . . . .
C7A P1A C1A C6A 33.54(13) . . . .
C7A P1A C13A C14A 138.15(12) . . . .
C7A P1A C13A C18A -35.49(13) . . . .
C7A C8A C9A C10A -4.0(2) . . . .
C7B P1B N1 P1A -38.90(16) . . . .
C7B P1B C1B C2B 136.45(11) . . . .
C7B P1B C1B C6B -34.58(12) . . . .
C7B P1B C13B C14B -135.76(12) . . . .
C7B P1B C13B C18B 33.57(13) . . . .
C7B C8B C9B C10B 4.0(2) . . . .
C8A O2A C6A C1A -36.43(19) . . . .
C8A O2A C6A C5A 142.09(14) . . . .
C8A C7A C12A O3A 167.50(13) . . . .
C8A C7A C12A C11A -12.1(2) . . . .
C8A C9A C10A C11A -4.3(3) . . . .
C8B O2B C6B C1B 35.35(19) . . . .
C8B O2B C6B C5B -142.92(13) . . . .
C8B C7B C12B O3B -167.38(13) . . . .
C8B C7B C12B C11B 12.0(2) . . . .
C8B C9B C10B C11B 3.9(2) . . . .
C9A C10A C11A C12A 4.4(3) . . . .
C9B C10B C11B C12B -3.8(2) . . . .
C10A C11A C12A O3A -175.84(14) . . . .
C10A C11A C12A C7A 3.8(2) . . . .
C10B C11B C12B O3B 175.33(13) . . . .
C10B C11B C12B C7B -4.1(2) . . . .
C12A O3A C18A C13A 34.67(19) . . . .
C12A O3A C18A C17A -144.93(14) . . . .
C12A C7A C8A O2A -165.99(13) . . . .
C12A C7A C8A C9A 12.2(2) . . . .
C12B O3B C18B C13B -38.61(19) . . . .
C12B O3B C18B C17B 139.59(14) . . . .
C12B C7B C8B O2B 166.89(12) . . . .
C12B C7B C8B C9B -11.9(2) . . . .
C13A P1A N1 P1B 13.02(16) . . . .
C13A P1A C1A C2A -33.80(13) . . . .
C13A P1A C1A C6A 136.11(12) . . . .
C13A P1A C7A C8A -136.52(11) . . . .
C13A P1A C7A C12A 33.60(12) . . . .
C13A C14A C15A C16A 3.3(2) . . . .
C13B P1B N1 P1A 84.24(14) . . . .
C13B P1B C1B C2B 34.34(12) . . . .
C13B P1B C1B C6B -136.69(11) . . . .
C13B P1B C7B C8B 136.58(11) . . . .
C13B P1B C7B C12B -34.21(13) . . . .
C13B C14B C15B C16B -5.0(2) . . . .
C14A O1A C2A C1A 38.17(19) . . . .
C14A O1A C2A C3A -142.01(14) . . . .
C14A C13A C18A O3A -167.57(13) . . . .
C14A C13A C18A C17A 12.0(2) . . . .
C14A C15A C16A C17A 4.5(2) . . . .
C14B O1B C2B C1B -33.96(18) . . . .
C14B O1B C2B C3B 143.95(14) . . . .
C14B C13B C18B O3B 167.09(13) . . . .
C14B C13B C18B C17B -11.1(2) . . . .
C14B C15B C16B C17B -3.1(3) . . . .
C15A C16A C17A C18A -4.1(2) . . . .
C15B C16B C17B C18B 4.2(3) . . . .
C16A C17A C18A O3A 175.54(13) . . . .
C16A C17A C18A C13A -4.1(2) . . . .
C16B C17B C18B O3B -175.37(14) . . . .
C16B C17B C18B C13B 2.9(2) . . . .
C18A O3A C12A C7A -36.69(19) . . . .
C18A O3A C12A C11A 142.94(14) . . . .
C18A C13A C14A O1A 167.91(13) . . . .
C18A C13A C14A C15A -11.6(2) . . . .
C18B O3B C12B C7B 37.94(19) . . . .
C18B O3B C12B C11B -141.45(14) . . . .
C18B C13B C14B O1B -166.12(13) . . . .
C18B C13B C14B C15B 12.2(2) . . . .

_cod_database_fobs_code 4517396
